data_7217249
loop_
_publ_author_name
'Singh, Gurjaspreet'
'Mangat, SatinderPal Singh'
'Sharma, Hemant'
'Singh, Jandeep'
'Arora, Aanchal'
'Pannu, Ajay Pal Singh'
'Singh, Narinder'

_publ_section_title
;
 Design and Syntheses of Novel Fluorescent Organosilicon--Based
 Chemosensors Through Click Silylation: Detection of Biogenic Amines
;
_journal_name_full 'RSC Advances'
_journal_paper_doi 10.1039/C4RA02270J
_journal_year 2014
_chemical_formula_moiety 'C16 H29 N5 O4 Si'
_chemical_formula_sum 'C16 H29 N5 O4 Si'
_chemical_formula_weight 383.53
_space_group_IT_number 2
_symmetry_cell_setting triclinic
_symmetry_space_group_name_Hall '-P 1'
_symmetry_space_group_name_H-M 'P -1'
_atom_sites_solution_hydrogens geom
_atom_sites_solution_primary direct
_atom_sites_solution_secondary difmap
_audit_creation_method SHELXL-97
_cell_angle_alpha 63.047(5)
_cell_angle_beta 73.639(3)
_cell_angle_gamma 65.682(5)
_cell_formula_units_Z 2
_cell_length_a 10.480(5)
_cell_length_b 10.536(4)
_cell_length_c 11.090(5)
_cell_measurement_reflns_used 6008
_cell_measurement_temperature 163
_cell_measurement_theta_max 72.0
_cell_measurement_theta_min 6.9
_cell_volume 987.8(8)
_computing_cell_refinement 'CrystalClear-SM Expert 2.0 rc14 (Rigaku, 2009)'
_computing_data_collection 'CrystalClear-SM Expert 2.0 rc14 (Rigaku, 2009)'
_computing_data_reduction 'CrystalClear-SM Expert 2.0 rc14 (Rigaku, 2009)'
_computing_molecular_graphics 'ORTEP-3 (Farrugia, 1997)'
_computing_publication_material 'WinGX (Farrugia, 1999)'
_computing_structure_refinement 'SHELXL-97 (Sheldrick, 2008)'
_computing_structure_solution 'SIR92 (Altomare et al., 1993)'
_diffrn_ambient_temperature 163
_diffrn_measured_fraction_theta_full 0.979
_diffrn_measured_fraction_theta_max 0.939
_diffrn_radiation_monochromator graphite
_diffrn_radiation_source 'fine-focus sealed tube'
_diffrn_radiation_type CuK\a
_diffrn_radiation_wavelength 1.54178
_diffrn_reflns_av_R_equivalents 0.0417
_diffrn_reflns_av_sigmaI/netI 0.0318
_diffrn_reflns_limit_h_max 12
_diffrn_reflns_limit_h_min -12
_diffrn_reflns_limit_k_max 12
_diffrn_reflns_limit_k_min -12
_diffrn_reflns_limit_l_max 13
_diffrn_reflns_limit_l_min -8
_diffrn_reflns_number 13309
_diffrn_reflns_theta_full 25.00
_diffrn_reflns_theta_max 71.96
_diffrn_reflns_theta_min 6.86
_exptl_absorpt_coefficient_mu 1.318
_exptl_absorpt_correction_T_max 0.8168
_exptl_absorpt_correction_T_min 0.7785
_exptl_absorpt_correction_type multi-scan
_exptl_absorpt_process_details 'Rigaku CrystalClear-SM Expert 2.0 rc14 (Rigaku, 2005)'
_exptl_crystal_colour colorless
_exptl_crystal_density_diffrn 1.289
_exptl_crystal_density_method 'not measured'
_exptl_crystal_description platelet
_exptl_crystal_F_000 412
_exptl_crystal_size_max 0.20
_exptl_crystal_size_mid 0.18
_exptl_crystal_size_min 0.16
_refine_diff_density_max 0.527
_refine_diff_density_min -0.676
_refine_diff_density_rms 0.078
_refine_ls_extinction_coef 0.0078(12)
_refine_ls_extinction_expression Fc^*^=kFc[1+0.001xFc^2^\l^3^/sin(2\q)]^-1/4^
_refine_ls_extinction_method SHELXL
_refine_ls_goodness_of_fit_ref 1.204
_refine_ls_hydrogen_treatment constr
_refine_ls_matrix_type full
_refine_ls_number_parameters 236
_refine_ls_number_reflns 3631
_refine_ls_number_restraints 0
_refine_ls_restrained_S_all 1.204
_refine_ls_R_factor_all 0.0534
_refine_ls_R_factor_gt 0.0454
_refine_ls_shift/su_max 0.000
_refine_ls_shift/su_mean 0.000
_refine_ls_structure_factor_coef Fsqd
_refine_ls_weighting_details 'calc w=1/[\s^2^(Fo^2^)+(0.0894P)^2^+0.6803P] where P=(Fo^2^+2Fc^2^)/3'
_refine_ls_weighting_scheme calc
_refine_ls_wR_factor_gt 0.1276
_refine_ls_wR_factor_ref 0.1740
_reflns_number_gt 3328
_reflns_number_total 3631
_reflns_threshold_expression >2sigma(I)
_cod_data_source_file c4ra02270j2.cif
_cod_data_source_block shelxl
_cod_depositor_comments
;
The following automatic conversions were performed:

'_symmetry_cell_setting' value 'Triclinic' changed to 'triclinic'
according to
/usr/data/users/saulius/crontab/automatic-downloads/rss-feeds/RSC/lib/dictionaries/cif_core.dic
dictionary named 'cif_core.dic' version 2.4.2 from 2011-04-26.

Automatic conversion script
Id: cif_fix_values 2281 2013-09-26 08:29:07Z andrius 
;
_cod_database_code 7217249

loop_
_symmetry_equiv_pos_as_xyz
'x, y, z'
'-x, -y, -z'

loop_
_atom_site_label
_atom_site_type_symbol
_atom_site_fract_x
_atom_site_fract_y
_atom_site_fract_z
_atom_site_U_iso_or_equiv
_atom_site_adp_type
_atom_site_occupancy
_atom_site_symmetry_multiplicity
_atom_site_calc_flag
_atom_site_refinement_flags
C1 C -0.2189(3) 0.0992(3) 0.1708(3) 0.0349(6) Uani 1 1 d .
H1A H -0.2027 -0.0067 0.1960 0.042 Uiso 1 1 calc R
H1B H -0.1306 0.1183 0.1279 0.042 Uiso 1 1 calc R
C2 C -0.3286(3) 0.1957(3) 0.0729(3) 0.0411(6) Uani 1 1 d .
H2A H -0.3438 0.3014 0.0475 0.049 Uiso 1 1 calc R
H2B H -0.2953 0.1744 -0.0091 0.049 Uiso 1 1 calc R
C3 C -0.5081(3) 0.1953(4) 0.2552(4) 0.0566(9) Uani 1 1 d .
H3A H -0.5938 0.1702 0.2972 0.068 Uiso 1 1 calc R
H3B H -0.5310 0.3020 0.2326 0.068 Uiso 1 1 calc R
C4 C -0.4011(3) 0.1056(4) 0.3550(3) 0.0415(6) Uani 1 1 d .
H4A H -0.4366 0.1326 0.4340 0.050 Uiso 1 1 calc R
H4B H -0.3852 -0.0012 0.3854 0.050 Uiso 1 1 calc R
C5 C -0.1628(3) 0.0507(3) 0.3893(3) 0.0362(6) Uani 1 1 d .
H5A H -0.0698 0.0470 0.3397 0.043 Uiso 1 1 calc R
H5B H -0.1637 -0.0521 0.4384 0.043 Uiso 1 1 calc R
C6 C -0.1911(2) 0.1209(3) 0.4884(2) 0.0291(5) Uani 1 1 d .
C7 C -0.1631(3) 0.2454(3) 0.4695(2) 0.0321(5) Uani 1 1 d .
H7 H -0.1194 0.3039 0.3914 0.038 Uiso 1 1 calc R
C8 C -0.2023(3) 0.3746(3) 0.6286(3) 0.0320(5) Uani 1 1 d .
H8A H -0.2811 0.3953 0.6960 0.038 Uiso 1 1 calc R
H8B H -0.2083 0.4684 0.5498 0.038 Uiso 1 1 calc R
C15 C 0.2499(2) 0.3931(3) 0.9849(3) 0.0319(5) Uani 1 1 d .
H15A H 0.3344 0.3976 1.0001 0.038 Uiso 1 1 calc R
H15B H 0.1942 0.3599 1.0721 0.038 Uiso 1 1 calc R
C13 C 0.3784(3) 0.2670(3) 0.7007(3) 0.0351(6) Uani 1 1 d .
H13A H 0.4326 0.3071 0.6145 0.042 Uiso 1 1 calc R
H13B H 0.4071 0.1586 0.7278 0.042 Uiso 1 1 calc R
C14 C 0.4064(2) 0.3010(3) 0.8076(3) 0.0346(6) Uani 1 1 d .
H14A H 0.4943 0.2289 0.8436 0.041 Uiso 1 1 calc R
H14B H 0.4123 0.4017 0.7689 0.041 Uiso 1 1 calc R
C9 C -0.0656(2) 0.3180(3) 0.6870(3) 0.0312(5) Uani 1 1 d .
H9A H 0.0130 0.2939 0.6206 0.037 Uiso 1 1 calc R
H9B H -0.0612 0.2259 0.7674 0.037 Uiso 1 1 calc R
C10 C -0.0511(2) 0.4338(3) 0.7251(3) 0.0311(5) Uani 1 1 d .
H10A H -0.1348 0.4647 0.7843 0.037 Uiso 1 1 calc R
H10B H -0.0479 0.5223 0.6428 0.037 Uiso 1 1 calc R
C16 C 0.1652(2) 0.5464(3) 0.8902(3) 0.0309(5) Uani 1 1 d .
H16A H 0.1111 0.6109 0.9404 0.037 Uiso 1 1 calc R
H16B H 0.2282 0.5944 0.8182 0.037 Uiso 1 1 calc R
C12 C 0.2993(2) 0.1318(3) 1.0108(3) 0.0324(5) Uani 1 1 d .
H12A H 0.3463 0.1030 1.0877 0.039 Uiso 1 1 calc R
H12B H 0.3528 0.0627 0.9650 0.039 Uiso 1 1 calc R
C11 C 0.1494(2) 0.1292(3) 1.0577(2) 0.0308(5) Uani 1 1 d .
H11A H 0.1493 0.0263 1.0945 0.037 Uiso 1 1 calc R
H11B H 0.1071 0.1691 1.1286 0.037 Uiso 1 1 calc R
N1 N -0.2682(2) 0.1352(2) 0.2921(2) 0.0297(5) Uani 1 1 d .
N2 N -0.2556(2) 0.0698(2) 0.6169(2) 0.0365(5) Uani 1 1 d .
N3 N -0.2683(2) 0.1575(2) 0.6784(2) 0.0358(5) Uani 1 1 d .
N4 N -0.2127(2) 0.2648(2) 0.5884(2) 0.0291(5) Uani 1 1 d .
N5 N 0.28673(19) 0.2892(2) 0.9158(2) 0.0271(4) Uani 1 1 d .
O4 O 0.07247(16) 0.52540(17) 0.83293(17) 0.0282(4) Uani 1 1 d .
O2 O 0.07070(16) 0.21954(17) 0.94312(16) 0.0286(4) Uani 1 1 d .
O3 O 0.23170(17) 0.33402(19) 0.68590(17) 0.0328(4) Uani 1 1 d .
O1 O -0.4583(2) 0.1666(3) 0.1333(2) 0.0477(5) Uani 1 1 d .
Si1 Si 0.10893(6) 0.36567(6) 0.81284(6) 0.0247(2) Uani 1 1 d .

loop_
_atom_site_aniso_label
_atom_site_aniso_U_11
_atom_site_aniso_U_22
_atom_site_aniso_U_33
_atom_site_aniso_U_23
_atom_site_aniso_U_13
_atom_site_aniso_U_12
C1 0.0317(12) 0.0390(13) 0.0383(14) -0.0175(11) -0.0007(10) -0.0150(10)
C2 0.0481(15) 0.0397(14) 0.0384(14) -0.0130(12) -0.0099(12) -0.0165(12)
C3 0.0308(14) 0.083(2) 0.061(2) -0.0372(19) -0.0071(13) -0.0124(14)
C4 0.0331(13) 0.0576(17) 0.0396(15) -0.0203(13) 0.0005(11) -0.0219(12)
C5 0.0297(12) 0.0353(13) 0.0439(15) -0.0154(11) -0.0082(11) -0.0083(10)
C6 0.0271(11) 0.0349(12) 0.0275(11) -0.0096(10) -0.0100(9) -0.0106(9)
C7 0.0361(12) 0.0391(13) 0.0236(11) -0.0080(10) -0.0058(9) -0.0180(10)
C8 0.0315(12) 0.0330(12) 0.0325(13) -0.0118(10) -0.0096(10) -0.0088(9)
C15 0.0289(12) 0.0322(12) 0.0358(13) -0.0149(10) -0.0031(10) -0.0097(9)
C13 0.0275(12) 0.0442(14) 0.0357(13) -0.0207(11) 0.0015(10) -0.0114(10)
C14 0.0250(11) 0.0391(13) 0.0393(14) -0.0164(11) 0.0020(10) -0.0126(10)
C9 0.0290(12) 0.0311(12) 0.0352(13) -0.0120(10) -0.0102(10) -0.0080(9)
C10 0.0284(11) 0.0265(11) 0.0345(12) -0.0082(10) -0.0078(10) -0.0070(9)
C16 0.0306(12) 0.0282(11) 0.0356(13) -0.0120(10) -0.0038(10) -0.0118(9)
C12 0.0280(12) 0.0258(11) 0.0360(13) -0.0052(10) -0.0101(10) -0.0056(9)
C11 0.0312(12) 0.0271(11) 0.0286(12) -0.0034(9) -0.0089(9) -0.0092(9)
N1 0.0277(10) 0.0330(10) 0.0320(11) -0.0125(8) -0.0049(8) -0.0124(8)
N2 0.0363(11) 0.0384(11) 0.0359(12) -0.0116(9) -0.0026(9) -0.0176(9)
N3 0.0341(11) 0.0403(11) 0.0328(11) -0.0113(9) -0.0007(9) -0.0174(9)
N4 0.0287(10) 0.0332(10) 0.0268(10) -0.0090(8) -0.0072(8) -0.0119(8)
N5 0.0250(9) 0.0262(9) 0.0307(10) -0.0118(8) -0.0017(8) -0.0090(7)
O4 0.0291(8) 0.0251(8) 0.0329(9) -0.0112(7) -0.0073(7) -0.0088(6)
O2 0.0272(8) 0.0263(8) 0.0305(9) -0.0057(7) -0.0075(6) -0.0105(6)
O3 0.0286(8) 0.0394(9) 0.0303(9) -0.0152(7) -0.0031(7) -0.0095(7)
O1 0.0393(10) 0.0664(13) 0.0484(12) -0.0281(10) -0.0125(9) -0.0162(9)
Si1 0.0239(3) 0.0237(3) 0.0257(4) -0.0078(3) -0.0041(2) -0.0081(2)

loop_
_atom_type_symbol
_atom_type_description
_atom_type_scat_dispersion_real
_atom_type_scat_dispersion_imag
_atom_type_scat_source
C C 0.0181 0.0091 'International Tables Vol C Tables 4.2.6.8 and 6.1.1.4'
H H 0.0000 0.0000 'International Tables Vol C Tables 4.2.6.8 and 6.1.1.4'
N N 0.0311 0.0180 'International Tables Vol C Tables 4.2.6.8 and 6.1.1.4'
O O 0.0492 0.0322 'International Tables Vol C Tables 4.2.6.8 and 6.1.1.4'
Si Si 0.2541 0.3302 'International Tables Vol C Tables 4.2.6.8 and 6.1.1.4'

loop_
_geom_angle_atom_site_label_1
_geom_angle_atom_site_label_2
_geom_angle_atom_site_label_3
_geom_angle
N1 C1 C2 109.1(2)
N1 C1 H1A 109.9
C2 C1 H1A 109.9
N1 C1 H1B 109.9
C2 C1 H1B 109.9
H1A C1 H1B 108.3
O1 C2 C1 110.6(2)
O1 C2 H2A 109.5
C1 C2 H2A 109.5
O1 C2 H2B 109.5
C1 C2 H2B 109.5
H2A C2 H2B 108.1
O1 C3 C4 112.1(2)
O1 C3 H3A 109.2
C4 C3 H3A 109.2
O1 C3 H3B 109.2
C4 C3 H3B 109.2
H3A C3 H3B 107.9
N1 C4 C3 110.4(2)
N1 C4 H4A 109.6
C3 C4 H4A 109.6
N1 C4 H4B 109.6
C3 C4 H4B 109.6
H4A C4 H4B 108.1
N1 C5 C6 111.8(2)
N1 C5 H5A 109.3
C6 C5 H5A 109.3
N1 C5 H5B 109.3
C6 C5 H5B 109.3
H5A C5 H5B 107.9
N2 C6 C7 108.0(2)
N2 C6 C5 123.4(2)
C7 C6 C5 128.6(2)
N4 C7 C6 105.3(2)
N4 C7 H7 127.4
C6 C7 H7 127.4
N4 C8 C9 111.94(19)
N4 C8 H8A 109.2
C9 C8 H8A 109.2
N4 C8 H8B 109.2
C9 C8 H8B 109.2
H8A C8 H8B 107.9
N5 C15 C16 105.8(2)
N5 C15 H15A 110.6
C16 C15 H15A 110.6
N5 C15 H15B 110.6
C16 C15 H15B 110.6
H15A C15 H15B 108.7
O3 C13 C14 109.18(19)
O3 C13 H13A 109.8
C14 C13 H13A 109.8
O3 C13 H13B 109.8
C14 C13 H13B 109.8
H13A C13 H13B 108.3
N5 C14 C13 106.12(19)
N5 C14 H14A 110.5
C13 C14 H14A 110.5
N5 C14 H14B 110.5
C13 C14 H14B 110.5
H14A C14 H14B 108.7
C8 C9 C10 112.51(19)
C8 C9 H9A 109.1
C10 C9 H9A 109.1
C8 C9 H9B 109.1
C10 C9 H9B 109.1
H9A C9 H9B 107.8
C9 C10 Si1 115.14(16)
C9 C10 H10A 108.5
Si1 C10 H10A 108.5
C9 C10 H10B 108.5
Si1 C10 H10B 108.5
H10A C10 H10B 107.5
O4 C16 C15 108.59(19)
O4 C16 H16A 110.0
C15 C16 H16A 110.0
O4 C16 H16B 110.0
C15 C16 H16B 110.0
H16A C16 H16B 108.4
N5 C12 C11 105.66(18)
N5 C12 H12A 110.6
C11 C12 H12A 110.6
N5 C12 H12B 110.6
C11 C12 H12B 110.6
H12A C12 H12B 108.7
O2 C11 C12 108.35(19)
O2 C11 H11A 110.0
C12 C11 H11A 110.0
O2 C11 H11B 110.0
C12 C11 H11B 110.0
H11A C11 H11B 108.4
C1 N1 C4 108.8(2)
C1 N1 C5 112.09(19)
C4 N1 C5 111.2(2)
N3 N2 C6 109.0(2)
N2 N3 N4 107.2(2)
N3 N4 C7 110.5(2)
N3 N4 C8 120.6(2)
C7 N4 C8 128.7(2)
C14 N5 C15 113.66(19)
C14 N5 C12 113.35(18)
C15 N5 C12 113.6(2)
C14 N5 Si1 105.13(15)
C15 N5 Si1 104.81(14)
C12 N5 Si1 105.07(14)
C16 O4 Si1 122.38(14)
C11 O2 Si1 122.63(14)
C13 O3 Si1 122.25(16)
C3 O1 C2 110.4(2)
O2 Si1 O4 119.81(9)
O2 Si1 O3 118.92(9)
O4 Si1 O3 117.66(9)
O2 Si1 C10 95.79(10)
O4 Si1 C10 95.70(9)
O3 Si1 C10 97.55(11)
O2 Si1 N5 83.53(8)
O4 Si1 N5 83.75(8)
O3 Si1 N5 83.70(9)
C10 Si1 N5 178.75(10)

loop_
_geom_bond_atom_site_label_1
_geom_bond_atom_site_label_2
_geom_bond_distance
C1 N1 1.459(3)
C1 C2 1.509(4)
C1 H1A 0.9700
C1 H1B 0.9700
C2 O1 1.426(3)
C2 H2A 0.9700
C2 H2B 0.9700
C3 O1 1.426(4)
C3 C4 1.502(4)
C3 H3A 0.9700
C3 H3B 0.9700
C4 N1 1.462(3)
C4 H4A 0.9700
C4 H4B 0.9700
C5 N1 1.471(3)
C5 C6 1.488(4)
C5 H5A 0.9700
C5 H5B 0.9700
C6 N2 1.356(3)
C6 C7 1.373(3)
C7 N4 1.350(3)
C7 H7 0.9300
C8 N4 1.465(3)
C8 C9 1.516(3)
C8 H8A 0.9700
C8 H8B 0.9700
C15 N5 1.477(3)
C15 C16 1.518(3)
C15 H15A 0.9700
C15 H15B 0.9700
C13 O3 1.426(3)
C13 C14 1.512(4)
C13 H13A 0.9700
C13 H13B 0.9700
C14 N5 1.475(3)
C14 H14A 0.9700
C14 H14B 0.9700
C9 C10 1.532(3)
C9 H9A 0.9700
C9 H9B 0.9700
C10 Si1 1.889(3)
C10 H10A 0.9700
C10 H10B 0.9700
C16 O4 1.432(3)
C16 H16A 0.9700
C16 H16B 0.9700
C12 N5 1.480(3)
C12 C11 1.517(3)
C12 H12A 0.9700
C12 H12B 0.9700
C11 O2 1.431(3)
C11 H11A 0.9700
C11 H11B 0.9700
N2 N3 1.324(3)
N3 N4 1.344(3)
N5 Si1 2.134(2)
O4 Si1 1.6703(18)
O2 Si1 1.6685(17)
O3 Si1 1.6734(18)

loop_
_geom_torsion_atom_site_label_1
_geom_torsion_atom_site_label_2
_geom_torsion_atom_site_label_3
_geom_torsion_atom_site_label_4
_geom_torsion
N1 C1 C2 O1 -60.9(3)
O1 C3 C4 N1 55.9(4)
N1 C5 C6 N2 99.9(3)
N1 C5 C6 C7 -78.2(3)
N2 C6 C7 N4 -0.2(3)
C5 C6 C7 N4 178.1(2)
O3 C13 C14 N5 39.1(3)
N4 C8 C9 C10 178.1(2)
C8 C9 C10 Si1 174.89(17)
N5 C15 C16 O4 40.2(2)
N5 C12 C11 O2 40.4(3)
C2 C1 N1 C4 59.5(3)
C2 C1 N1 C5 -177.0(2)
C3 C4 N1 C1 -57.2(3)
C3 C4 N1 C5 178.8(2)
C6 C5 N1 C1 161.5(2)
C6 C5 N1 C4 -76.4(3)
C7 C6 N2 N3 -0.2(3)
C5 C6 N2 N3 -178.6(2)
C6 N2 N3 N4 0.4(3)
N2 N3 N4 C7 -0.5(3)
N2 N3 N4 C8 -176.00(19)
C6 C7 N4 N3 0.4(3)
C6 C7 N4 C8 175.4(2)
C9 C8 N4 N3 88.4(3)
C9 C8 N4 C7 -86.1(3)
C13 C14 N5 C15 -147.7(2)
C13 C14 N5 C12 80.6(2)
C13 C14 N5 Si1 -33.6(2)
C16 C15 N5 C14 79.1(2)
C16 C15 N5 C12 -149.33(19)
C16 C15 N5 Si1 -35.18(19)
C11 C12 N5 C14 -149.0(2)
C11 C12 N5 C15 79.3(2)
C11 C12 N5 Si1 -34.7(2)
C15 C16 O4 Si1 -27.2(3)
C12 C11 O2 Si1 -28.7(3)
C14 C13 O3 Si1 -27.1(3)
C4 C3 O1 C2 -56.1(3)
C1 C2 O1 C3 58.4(3)
C11 O2 Si1 O4 -72.82(19)
C11 O2 Si1 O3 85.28(19)
C11 O2 Si1 C10 -172.78(18)
C11 O2 Si1 N5 6.16(17)
C16 O4 Si1 O2 83.56(18)
C16 O4 Si1 O3 -74.80(19)
C16 O4 Si1 C10 -176.42(17)
C16 O4 Si1 N5 4.71(17)
C13 O3 Si1 O2 -73.7(2)
C13 O3 Si1 O4 84.86(19)
C13 O3 Si1 C10 -174.63(18)
C13 O3 Si1 N5 5.32(18)
C9 C10 Si1 O2 -58.05(19)
C9 C10 Si1 O4 -178.87(18)
C9 C10 Si1 O3 62.19(19)
C9 C10 Si1 N5 -115(4)
C14 N5 Si1 O2 137.90(15)
C15 N5 Si1 O2 -101.99(15)
C12 N5 Si1 O2 18.03(15)
C14 N5 Si1 O4 -101.05(15)
C15 N5 Si1 O4 19.05(15)
C12 N5 Si1 O4 139.08(16)
C14 N5 Si1 O3 17.76(15)
C15 N5 Si1 O3 137.86(15)
C12 N5 Si1 O3 -102.11(16)
C14 N5 Si1 C10 -165(4)
C15 N5 Si1 C10 -45(4)
C12 N5 Si1 C10 75(4)
